data_7152387
loop_
_publ_author_name
'Murai, Toshiaki'
'Nagaya, Eri'
'Shibahara, Fumitoshi'
'Maruyama, Toshifumi'

_publ_section_title
;
 Imidazo[1,5-a]pyridine-1-ylalkylalcohols: synthesis via intramolecular
 cyclization of N-thioacyl 1,2-aminoalcohols and their silyl ethers and
 molecular structures.
;
_journal_issue 25
_journal_name_full 'Organic &amp; biomolecular chemistry'
_journal_page_first 4943
_journal_page_last 4953
_journal_paper_doi 10.1039/c2ob25438g
_journal_volume 10
_journal_year 2012
_chemical_formula_moiety 'C41 H32 N4'
_chemical_formula_sum 'C41 H32 N4'
_chemical_formula_weight 580.71
_chemical_name_systematic
;
?
;
_space_group_IT_number 15
_symmetry_cell_setting monoclinic
_symmetry_Int_Tables_number 15
_symmetry_space_group_name_Hall '-C 2yc'
_symmetry_space_group_name_H-M 'C 1 2/c 1'
_atom_sites_solution_hydrogens geom
_atom_sites_solution_primary direct
_atom_sites_solution_secondary difmap
_audit_creation_method SHELXL-97
_cell_angle_alpha 90.00
_cell_angle_beta 133.986(7)
_cell_angle_gamma 90.00
_cell_formula_units_Z 4
_cell_length_a 22.232(18)
_cell_length_b 10.636(7)
_cell_length_c 17.824(14)
_cell_measurement_reflns_used 2357
_cell_measurement_temperature 153(2)
_cell_measurement_theta_max 27.5
_cell_measurement_theta_min 3.1
_cell_volume 3032(4)
_computing_structure_refinement 'SHELXL-97 (Sheldrick, 1997)'
_computing_structure_solution 'SHELXS-97 (Sheldrick, 1990)'
_diffrn_ambient_temperature 153(2)
_diffrn_detector_area_resol_mean 14.62
_diffrn_measured_fraction_theta_full 0.997
_diffrn_measured_fraction_theta_max 0.997
_diffrn_measurement_device_type 'Rigaku/MSC Mercury CCD'
_diffrn_measurement_method \w
_diffrn_radiation_monochromator graphite
_diffrn_radiation_source 'fine-focus sealed tube'
_diffrn_radiation_type MoK\a
_diffrn_radiation_wavelength 0.71070
_diffrn_reflns_av_R_equivalents 0.0766
_diffrn_reflns_av_sigmaI/netI 0.0873
_diffrn_reflns_limit_h_max 22
_diffrn_reflns_limit_h_min -28
_diffrn_reflns_limit_k_max 11
_diffrn_reflns_limit_k_min -13
_diffrn_reflns_limit_l_max 22
_diffrn_reflns_limit_l_min -23
_diffrn_reflns_number 12275
_diffrn_reflns_theta_full 27.48
_diffrn_reflns_theta_max 27.48
_diffrn_reflns_theta_min 3.12
_exptl_absorpt_coefficient_mu 0.075
_exptl_absorpt_correction_T_max 0.998
_exptl_absorpt_correction_T_min 0.988
_exptl_absorpt_correction_type integration
_exptl_absorpt_process_details '(Higashi, 1999)'
_exptl_crystal_colour Yellow
_exptl_crystal_density_diffrn 1.272
_exptl_crystal_density_method 'not measured'
_exptl_crystal_description Platelet
_exptl_crystal_F_000 1224
_exptl_crystal_size_max 0.29
_exptl_crystal_size_mid 0.17
_exptl_crystal_size_min 0.03
_refine_diff_density_max 0.305
_refine_diff_density_min -0.182
_refine_diff_density_rms 0.050
_refine_ls_extinction_method none
_refine_ls_goodness_of_fit_ref 1.000
_refine_ls_hydrogen_treatment constr
_refine_ls_matrix_type full
_refine_ls_number_parameters 205
_refine_ls_number_reflns 3463
_refine_ls_number_restraints 0
_refine_ls_restrained_S_all 1.000
_refine_ls_R_factor_all 0.1551
_refine_ls_R_factor_gt 0.1049
_refine_ls_shift/su_max 0.000
_refine_ls_shift/su_mean 0.000
_refine_ls_structure_factor_coef Fsqd
_refine_ls_weighting_details 'calc w=1/[\s^2^(Fo^2^)+(0.0400P)^2^+19.4000P] where P=(Fo^2^+2Fc^2^)/3'
_refine_ls_weighting_scheme calc
_refine_ls_wR_factor_gt 0.1825
_refine_ls_wR_factor_ref 0.2078
_reflns_number_gt 2512
_reflns_number_total 3463
_reflns_threshold_expression >2sigma(I)
_cod_data_source_file c2ob25438g.txt
_cod_data_source_block en013-3
_cod_original_sg_symbol_H-M 'C 2/c '
_cod_database_code 7152387

loop_
_symmetry_equiv_pos_as_xyz
'x, y, z'
'-x, y, -z+1/2'
'x+1/2, y+1/2, z'
'-x+1/2, y+1/2, -z+1/2'
'-x, -y, -z'
'x, -y, z-1/2'
'-x+1/2, -y+1/2, -z'
'x+1/2, -y+1/2, z-1/2'

loop_
_atom_site_label
_atom_site_type_symbol
_atom_site_fract_x
_atom_site_fract_y
_atom_site_fract_z
_atom_site_U_iso_or_equiv
_atom_site_adp_type
_atom_site_occupancy
_atom_site_symmetry_multiplicity
_atom_site_calc_flag
_atom_site_refinement_flags
C21 C 0.5000 0.0558(4) 0.7500 0.0240(11) Uani 1 2 d S
N1 N 0.37910(18) 0.0921(3) 0.7341(2) 0.0264(7) Uani 1 1 d .
N2 N 0.32444(18) 0.2705(3) 0.6444(2) 0.0240(7) Uani 1 1 d .
C1 C 0.5445(2) -0.0273(3) 0.8486(3) 0.0254(8) Uani 1 1 d .
C2 C 0.5904(2) -0.1311(3) 0.8641(3) 0.0312(9) Uani 1 1 d .
H2A H 0.5893 -0.1548 0.8118 0.037 Uiso 1 1 calc R
C3 C 0.6376(2) -0.1996(4) 0.9560(3) 0.0370(10) Uani 1 1 d .
H3A H 0.6686 -0.2703 0.9659 0.044 Uiso 1 1 calc R
C4 C 0.6402(3) -0.1669(4) 1.0327(3) 0.0396(10) Uani 1 1 d .
H4A H 0.6725 -0.2148 1.0951 0.048 Uiso 1 1 calc R
C5 C 0.5950(2) -0.0629(4) 1.0183(3) 0.0351(9) Uani 1 1 d .
H5A H 0.5965 -0.0395 1.0709 0.042 Uiso 1 1 calc R
C6 C 0.5481(2) 0.0064(4) 0.9273(3) 0.0283(8) Uani 1 1 d .
H6A H 0.5180 0.0778 0.9183 0.034 Uiso 1 1 calc R
C7 C 0.4293(2) 0.1354(3) 0.7207(3) 0.0239(8) Uani 1 1 d .
C8 C 0.3169(2) 0.1746(3) 0.6892(3) 0.0241(8) Uani 1 1 d .
C9 C 0.3965(2) 0.2461(3) 0.6635(3) 0.0237(8) Uani 1 1 d .
C10 C 0.2718(2) 0.3708(3) 0.5820(3) 0.0261(8) Uani 1 1 d .
H10A H 0.2221 0.3839 0.5672 0.031 Uiso 1 1 calc R
C11 C 0.2919(2) 0.4487(4) 0.5431(3) 0.0340(9) Uani 1 1 d .
H11A H 0.2563 0.5175 0.5008 0.041 Uiso 1 1 calc R
C12 C 0.3653(2) 0.4300(4) 0.5639(3) 0.0330(9) Uani 1 1 d .
H12A H 0.3793 0.4877 0.5373 0.040 Uiso 1 1 calc R
C13 C 0.4158(2) 0.3303(3) 0.6214(3) 0.0282(8) Uani 1 1 d .
H13A H 0.4642 0.3170 0.6334 0.034 Uiso 1 1 calc R
C14 C 0.2487(2) 0.1572(4) 0.6834(3) 0.0275(8) Uani 1 1 d .
C15 C 0.2262(2) 0.0354(4) 0.6840(3) 0.0339(9) Uani 1 1 d .
H15A H 0.2558 -0.0340 0.6892 0.041 Uiso 1 1 calc R
C16 C 0.1614(3) 0.0142(4) 0.6773(4) 0.0414(11) Uani 1 1 d .
H16A H 0.1464 -0.0698 0.6764 0.050 Uiso 1 1 calc R
C17 C 0.1176(3) 0.1129(4) 0.6717(4) 0.0448(12) Uani 1 1 d .
C18 C 0.1390(3) 0.2333(4) 0.6711(4) 0.0407(11) Uani 1 1 d .
H18A H 0.1096 0.3019 0.6671 0.049 Uiso 1 1 calc R
C19 C 0.2038(2) 0.2564(4) 0.6764(3) 0.0326(9) Uani 1 1 d .
H19A H 0.2174 0.3405 0.6751 0.039 Uiso 1 1 calc R
C20 C 0.0468(3) 0.0868(5) 0.6642(6) 0.077(2) Uani 1 1 d .
H20A H 0.0099 0.1603 0.6347 0.116 Uiso 1 1 calc R
H20B H 0.0696 0.0695 0.7339 0.116 Uiso 1 1 calc R
H20C H 0.0149 0.0138 0.6191 0.116 Uiso 1 1 calc R

loop_
_atom_site_aniso_label
_atom_site_aniso_U_11
_atom_site_aniso_U_22
_atom_site_aniso_U_33
_atom_site_aniso_U_23
_atom_site_aniso_U_13
_atom_site_aniso_U_12
C21 0.018(2) 0.022(2) 0.032(3) 0.000 0.018(2) 0.000
N1 0.0207(15) 0.0288(16) 0.0285(17) 0.0012(13) 0.0167(15) 0.0008(12)
N2 0.0210(15) 0.0218(14) 0.0250(16) 0.0010(12) 0.0145(14) 0.0021(12)
C1 0.0183(17) 0.0254(18) 0.028(2) 0.0004(15) 0.0140(16) -0.0025(14)
C2 0.0255(19) 0.0299(19) 0.034(2) 0.0013(16) 0.0193(18) 0.0013(15)
C3 0.024(2) 0.032(2) 0.042(2) 0.0079(18) 0.018(2) 0.0038(16)
C4 0.030(2) 0.040(2) 0.033(2) 0.0147(19) 0.0167(19) 0.0003(18)
C5 0.027(2) 0.045(2) 0.026(2) 0.0044(18) 0.0157(18) -0.0023(17)
C6 0.0212(18) 0.0321(19) 0.030(2) -0.0002(16) 0.0172(17) -0.0013(15)
C7 0.0220(18) 0.0229(17) 0.0271(19) -0.0004(14) 0.0171(17) -0.0001(14)
C8 0.0200(17) 0.0256(17) 0.0244(19) -0.0001(14) 0.0145(16) 0.0019(14)
C9 0.0198(16) 0.0238(17) 0.0238(18) -0.0046(14) 0.0138(16) -0.0032(14)
C10 0.0217(18) 0.0250(18) 0.0257(19) 0.0034(15) 0.0142(16) 0.0046(14)
C11 0.031(2) 0.0286(19) 0.028(2) 0.0030(16) 0.0156(19) 0.0046(16)
C12 0.029(2) 0.031(2) 0.030(2) 0.0059(16) 0.0170(19) -0.0028(16)
C13 0.0218(18) 0.033(2) 0.028(2) 0.0005(16) 0.0163(17) -0.0011(15)
C14 0.0165(17) 0.035(2) 0.0246(19) 0.0044(16) 0.0120(16) 0.0032(15)
C15 0.031(2) 0.035(2) 0.036(2) 0.0090(17) 0.024(2) 0.0066(17)
C16 0.034(2) 0.036(2) 0.056(3) 0.014(2) 0.032(2) 0.0045(18)
C17 0.029(2) 0.050(3) 0.061(3) 0.020(2) 0.033(2) 0.0093(19)
C18 0.032(2) 0.045(2) 0.054(3) 0.007(2) 0.034(2) 0.0083(19)
C19 0.027(2) 0.034(2) 0.036(2) 0.0017(17) 0.0216(19) 0.0013(16)
C20 0.056(3) 0.070(4) 0.132(6) 0.036(4) 0.075(4) 0.019(3)

loop_
_atom_type_symbol
_atom_type_description
_atom_type_scat_dispersion_real
_atom_type_scat_dispersion_imag
_atom_type_scat_source
C C 0.0033 0.0016 'International Tables Vol C Tables 4.2.6.8 and 6.1.1.4'
H H 0.0000 0.0000 'International Tables Vol C Tables 4.2.6.8 and 6.1.1.4'
N N 0.0061 0.0033 'International Tables Vol C Tables 4.2.6.8 and 6.1.1.4'

loop_
_geom_angle_atom_site_label_1
_geom_angle_atom_site_label_2
_geom_angle_atom_site_label_3
_geom_angle
_geom_angle_site_symmetry_1
_geom_angle_site_symmetry_3
C7 C21 C7 112.4(4) . 2_656
C7 C21 C1 113.39(19) . .
C7 C21 C1 103.46(18) 2_656 .
C7 C21 C1 103.46(18) . 2_656
C7 C21 C1 113.38(19) 2_656 2_656
C1 C21 C1 111.0(4) . 2_656
C8 N1 C7 107.7(3) . .
C8 N2 C10 131.2(3) . .
C8 N2 C9 107.4(3) . .
C10 N2 C9 121.2(3) . .
C6 C1 C2 118.7(3) . .
C6 C1 C21 122.5(3) . .
C2 C1 C21 118.3(3) . .
C3 C2 C1 119.9(4) . .
C3 C2 H2A 120.0 . .
C1 C2 H2A 120.0 . .
C4 C3 C2 121.1(4) . .
C4 C3 H3A 119.5 . .
C2 C3 H3A 119.5 . .
C3 C4 C5 119.4(4) . .
C3 C4 H4A 120.3 . .
C5 C4 H4A 120.3 . .
C6 C5 C4 120.0(4) . .
C6 C5 H5A 120.0 . .
C4 C5 H5A 120.0 . .
C5 C6 C1 120.9(4) . .
C5 C6 H6A 119.6 . .
C1 C6 H6A 119.6 . .
N1 C7 C9 109.6(3) . .
N1 C7 C21 121.6(3) . .
C9 C7 C21 128.0(3) . .
N1 C8 N2 110.0(3) . .
N1 C8 C14 123.5(3) . .
N2 C8 C14 126.3(3) . .
C7 C9 N2 105.3(3) . .
C7 C9 C13 136.7(3) . .
N2 C9 C13 118.0(3) . .
C11 C10 N2 119.3(3) . .
C11 C10 H10A 120.4 . .
N2 C10 H10A 120.4 . .
C10 C11 C12 121.1(4) . .
C10 C11 H11A 119.5 . .
C12 C11 H11A 119.5 . .
C13 C12 C11 120.5(4) . .
C13 C12 H12A 119.8 . .
C11 C12 H12A 119.8 . .
C12 C13 C9 119.9(4) . .
C12 C13 H13A 120.0 . .
C9 C13 H13A 120.0 . .
C15 C14 C19 117.7(3) . .
C15 C14 C8 118.6(3) . .
C19 C14 C8 123.6(3) . .
C16 C15 C14 120.8(4) . .
C16 C15 H15A 119.6 . .
C14 C15 H15A 119.6 . .
C15 C16 C17 121.4(4) . .
C15 C16 H16A 119.3 . .
C17 C16 H16A 119.3 . .
C18 C17 C16 118.5(4) . .
C18 C17 C20 121.2(4) . .
C16 C17 C20 120.2(4) . .
C17 C18 C19 120.8(4) . .
C17 C18 H18A 119.6 . .
C19 C18 H18A 119.6 . .
C14 C19 C18 120.8(4) . .
C14 C19 H19A 119.6 . .
C18 C19 H19A 119.6 . .
C17 C20 H20A 109.5 . .
C17 C20 H20B 109.5 . .
H20A C20 H20B 109.5 . .
C17 C20 H20C 109.5 . .
H20A C20 H20C 109.5 . .
H20B C20 H20C 109.5 . .

loop_
_geom_bond_atom_site_label_1
_geom_bond_atom_site_label_2
_geom_bond_distance
_geom_bond_site_symmetry_2
C21 C7 1.522(4) .
C21 C7 1.522(4) 2_656
C21 C1 1.560(5) .
C21 C1 1.560(5) 2_656
N1 C8 1.335(4) .
N1 C7 1.373(5) .
N2 C8 1.375(5) .
N2 C10 1.391(4) .
N2 C9 1.410(5) .
C1 C6 1.393(5) .
C1 C2 1.395(5) .
C2 C3 1.388(6) .
C2 H2A 0.9500 .
C3 C4 1.373(6) .
C3 H3A 0.9500 .
C4 C5 1.392(6) .
C4 H4A 0.9500 .
C5 C6 1.382(5) .
C5 H5A 0.9500 .
C6 H6A 0.9500 .
C7 C9 1.388(5) .
C8 C14 1.459(5) .
C9 C13 1.414(5) .
C10 C11 1.341(5) .
C10 H10A 0.9500 .
C11 C12 1.414(6) .
C11 H11A 0.9500 .
C12 C13 1.355(5) .
C12 H12A 0.9500 .
C13 H13A 0.9500 .
C14 C15 1.392(5) .
C14 C19 1.397(5) .
C15 C16 1.379(6) .
C15 H15A 0.9500 .
C16 C17 1.388(6) .
C16 H16A 0.9500 .
C17 C18 1.368(6) .
C17 C20 1.510(6) .
C18 C19 1.399(5) .
C18 H18A 0.9500 .
C19 H19A 0.9500 .
C20 H20A 0.9800 .
C20 H20B 0.9800 .
C20 H20C 0.9800 .

loop_
_geom_torsion_atom_site_label_1
_geom_torsion_atom_site_label_2
_geom_torsion_atom_site_label_3
_geom_torsion_atom_site_label_4
_geom_torsion
_geom_torsion_site_symmetry_1
C7 C21 C1 C6 -27.8(5) .
C7 C21 C1 C6 94.3(3) 2_656
C1 C21 C1 C6 -143.8(4) 2_656
C7 C21 C1 C2 159.9(3) .
C7 C21 C1 C2 -78.1(4) 2_656
C1 C21 C1 C2 43.9(3) 2_656
C6 C1 C2 C3 0.9(5) .
C21 C1 C2 C3 173.5(3) .
C1 C2 C3 C4 -0.1(6) .
C2 C3 C4 C5 -0.3(6) .
C3 C4 C5 C6 0.0(6) .
C4 C5 C6 C1 0.8(6) .
C2 C1 C6 C5 -1.2(5) .
C21 C1 C6 C5 -173.5(3) .
C8 N1 C7 C9 -1.6(4) .
C8 N1 C7 C21 -171.9(3) .
C7 C21 C7 N1 -152.2(4) 2_656
C1 C21 C7 N1 -35.3(4) .
C1 C21 C7 N1 85.1(4) 2_656
C7 C21 C7 C9 39.4(3) 2_656
C1 C21 C7 C9 156.3(3) .
C1 C21 C7 C9 -83.3(4) 2_656
C7 N1 C8 N2 1.2(4) .
C7 N1 C8 C14 177.1(3) .
C10 N2 C8 N1 173.7(3) .
C9 N2 C8 N1 -0.4(4) .
C10 N2 C8 C14 -2.0(6) .
C9 N2 C8 C14 -176.1(3) .
N1 C7 C9 N2 1.3(4) .
C21 C7 C9 N2 170.9(3) .
N1 C7 C9 C13 -176.6(4) .
C21 C7 C9 C13 -7.0(7) .
C8 N2 C9 C7 -0.6(4) .
C10 N2 C9 C7 -175.4(3) .
C8 N2 C9 C13 177.8(3) .
C10 N2 C9 C13 2.9(5) .
C8 N2 C10 C11 -176.3(4) .
C9 N2 C10 C11 -2.8(5) .
N2 C10 C11 C12 0.4(6) .
C10 C11 C12 C13 1.9(6) .
C11 C12 C13 C9 -1.8(6) .
C7 C9 C13 C12 177.1(4) .
N2 C9 C13 C12 -0.6(5) .
N1 C8 C14 C15 -27.0(6) .
N2 C8 C14 C15 148.1(4) .
N1 C8 C14 C19 153.6(4) .
N2 C8 C14 C19 -31.3(6) .
C19 C14 C15 C16 0.4(6) .
C8 C14 C15 C16 -179.1(4) .
C14 C15 C16 C17 -1.3(7) .
C15 C16 C17 C18 1.2(7) .
C15 C16 C17 C20 179.9(5) .
C16 C17 C18 C19 -0.2(7) .
C20 C17 C18 C19 -179.0(5) .
C15 C14 C19 C18 0.6(6) .
C8 C14 C19 C18 -180.0(4) .
C17 C18 C19 C14 -0.7(7) .
